data_7114967
loop_
_publ_author_name
'Hennrich, Gunther'
'Lynch, Vincent M.'
'Anslyn, Eric V.'

_publ_section_title
;
 A cascade of reactions involving anchimeric assistance leads to a highly
 'crowded' hexa(alkylcarboxy)benzeneElectronic supplementary data (ESI)
 available: general methods, materials and X-ray data. See
 http://www.rsc.org/suppdata/cc/b1/b105569k/
;
_journal_issue 23
_journal_name_full 'Chemical Communications'
_journal_page_first 2436
_journal_paper_doi 10.1039/b105569k
_journal_year 2001
_chemical_formula_sum 'C96 H120 O12'
_chemical_formula_weight 1465.92
_chemical_name_systematic
; 
? 
;
_space_group_IT_number 2
_symmetry_cell_setting triclinic
_symmetry_space_group_name_Hall '-P 1'
_symmetry_space_group_name_H-M 'P -1'
_atom_sites_solution_hydrogens geom
_atom_sites_solution_primary direct
_atom_sites_solution_secondary difmap
_audit_creation_method SHELXL-97
_cell_angle_alpha 82.191(4)
_cell_angle_beta 79.886(3)
_cell_angle_gamma 63.025(2)
_cell_formula_units_Z 1
_cell_length_a 10.5161(5)
_cell_length_b 11.3542(7)
_cell_length_c 18.823(2)
_cell_measurement_temperature 153(2)
_cell_volume 1967.8(3)
_computing_cell_refinement 'HKL Scalepak (Otwinoski and Minor, 1997)'
_computing_data_collection 'Collect, Nonius BV, 2000'
_computing_data_reduction 'Denzo and Scalepak (Otwinoski and Minor, 1997)'
_computing_molecular_graphics 'SHELXTL-Plus 5.1, XP, Bruker-AXS, 1998'
_computing_publication_material 'SHELXTL-Plus, XCIF, Bruker-AXS, 1998'
_computing_structure_refinement 'SHELXL-97 (Sheldrick, 1997)'
_computing_structure_solution 'SHELXS-97 (Sheldrick, 1990)'
_diffrn_ambient_temperature 153(2)
_diffrn_measured_fraction_theta_full 0.821
_diffrn_measured_fraction_theta_max 0.821
_diffrn_measurement_device_type 'Nonius Kappa CCD'
_diffrn_measurement_method \w-scans
_diffrn_radiation_monochromator graphite
_diffrn_radiation_source 'fine-focus sealed tube'
_diffrn_radiation_type MoK\a
_diffrn_radiation_wavelength 0.71073
_diffrn_reflns_av_R_equivalents 0.0785
_diffrn_reflns_av_sigmaI/netI 0.1550
_diffrn_reflns_limit_h_max 13
_diffrn_reflns_limit_h_min -12
_diffrn_reflns_limit_k_max 13
_diffrn_reflns_limit_k_min -14
_diffrn_reflns_limit_l_max 19
_diffrn_reflns_limit_l_min -23
_diffrn_reflns_number 11370
_diffrn_reflns_theta_full 27.45
_diffrn_reflns_theta_max 27.45
_diffrn_reflns_theta_min 3.08
_exptl_absorpt_coefficient_mu 0.080
_exptl_absorpt_correction_type none
_exptl_crystal_colour colorless
_exptl_crystal_density_diffrn 1.237
_exptl_crystal_density_method 'not measured'
_exptl_crystal_description lathes
_exptl_crystal_F_000 792
_exptl_crystal_size_max 0.67
_exptl_crystal_size_mid 0.10
_exptl_crystal_size_min 0.09
_refine_diff_density_max 0.420
_refine_diff_density_min -0.281
_refine_diff_density_rms 0.064
_refine_ls_extinction_coef 0.0066(11)
_refine_ls_extinction_expression Fc^*^=kFc[1+0.001xFc^2^\l^3^/sin(2\q)]^-1/4^
_refine_ls_extinction_method SHELXL
_refine_ls_goodness_of_fit_ref 1.101
_refine_ls_hydrogen_treatment calc
_refine_ls_matrix_type full
_refine_ls_number_parameters 488
_refine_ls_number_reflns 7389
_refine_ls_number_restraints 0
_refine_ls_restrained_S_all 1.101
_refine_ls_R_factor_all 0.2235
_refine_ls_R_factor_gt 0.1093
_refine_ls_shift/su_max 0.001
_refine_ls_shift/su_mean 0.000
_refine_ls_structure_factor_coef Fsqd
_refine_ls_weighting_details 'calc w=1/[\s^2^(Fo^2^)+(0.0371P)^2^+4.0544P] where P=(Fo^2^+2Fc^2^)/3'
_refine_ls_weighting_scheme calc
_refine_ls_wR_factor_gt 0.1838
_refine_ls_wR_factor_ref 0.2334
_reflns_number_gt 3523
_reflns_number_total 7389
_reflns_threshold_expression >2sigma(I)
_cod_data_source_file b105569k.txt
_cod_data_source_block 2
_cod_depositor_comments
;
The following automatic conversions were performed:

'_symmetry_cell_setting' value 'Triclinic' changed to 'triclinic'
according to
/usr/data/users/saulius/automatic-downloads/retrospective/RSC/lib/dictionaries/cif_core.dic
dictionary named 'cif_core.dic' version 2.4.2 from 2011-04-26.

Automatic conversion script
Id: cif_fix_values 2281 2013-09-26 08:29:07Z andrius 
;
_cod_original_sg_symbol_H-M P-1
_cod_database_code 7114967

loop_
_symmetry_equiv_pos_as_xyz
'x, y, z'
'-x, -y, -z'

loop_
_atom_site_label
_atom_site_type_symbol
_atom_site_fract_x
_atom_site_fract_y
_atom_site_fract_z
_atom_site_U_iso_or_equiv
_atom_site_adp_type
_atom_site_occupancy
_atom_site_symmetry_multiplicity
_atom_site_calc_flag
_atom_site_refinement_flags
C1 C 0.5828(6) 0.3625(5) 0.5065(3) 0.0323(12) Uani 1 1 d .
C2 C 0.4510(6) 0.4152(5) 0.4783(3) 0.0328(13) Uani 1 1 d .
C3 C 0.3681(5) 0.5539(5) 0.4708(2) 0.0302(12) Uani 1 1 d .
C4 C 0.6782(5) 0.2120(5) 0.5108(3) 0.0354(13) Uani 1 1 d .
H4A H 0.6324 0.1686 0.4920 0.043 Uiso 1 1 d R
H4B H 0.6907 0.1798 0.5602 0.043 Uiso 1 1 d R
O5 O 0.8168(4) 0.1837(3) 0.46771(18) 0.0373(9) Uani 1 1 d .
C6 C 0.8185(6) 0.1936(5) 0.3951(3) 0.0320(12) Uani 1 1 d .
O7 O 0.7144(4) 0.2110(4) 0.36837(19) 0.0444(10) Uani 1 1 d .
C8 C 0.9569(5) 0.1875(4) 0.3548(3) 0.0310(12) Uani 1 1 d .
C9 C 0.9769(6) 0.3040(5) 0.3749(3) 0.0387(14) Uani 1 1 d .
H9A H 0.9823 0.2962 0.4258 0.046 Uiso 1 1 d R
H9B H 0.8957 0.3857 0.3641 0.046 Uiso 1 1 d R
C10 C 1.1139(6) 0.3048(5) 0.3323(3) 0.0414(14) Uani 1 1 d .
H10 H 1.1242 0.3789 0.3448 0.050 Uiso 1 1 d R
C11 C 1.1073(6) 0.3150(5) 0.2508(3) 0.0470(15) Uani 1 1 d .
H11A H 1.1935 0.3162 0.2244 0.056 Uiso 1 1 d R
H11B H 1.0266 0.3954 0.2380 0.056 Uiso 1 1 d R
C12 C 1.0906(6) 0.1970(5) 0.2316(3) 0.0401(14) Uani 1 1 d .
H12 H 1.0873 0.2018 0.1806 0.048 Uiso 1 1 d R
C13 C 0.9520(6) 0.1977(5) 0.2736(3) 0.0414(14) Uani 1 1 d .
H13A H 0.8718 0.2785 0.2607 0.050 Uiso 1 1 d R
H13B H 0.9390 0.1248 0.2615 0.050 Uiso 1 1 d R
C14 C 1.0884(5) 0.0571(5) 0.3751(3) 0.0366(13) Uani 1 1 d .
H14A H 1.0773 -0.0174 0.3639 0.044 Uiso 1 1 d R
H14B H 1.0931 0.0506 0.4261 0.044 Uiso 1 1 d R
C15 C 1.2257(6) 0.0574(5) 0.3325(3) 0.0408(14) Uani 1 1 d .
H15 H 1.3064 -0.0238 0.3444 0.049 Uiso 1 1 d R
C16 C 1.2188(6) 0.0683(5) 0.2517(3) 0.0431(14) Uani 1 1 d .
H16A H 1.3066 0.0663 0.2253 0.052 Uiso 1 1 d R
H16B H 1.2083 -0.0057 0.2390 0.052 Uiso 1 1 d R
C17 C 1.2434(6) 0.1758(5) 0.3527(3) 0.0425(14) Uani 1 1 d .
H17A H 1.2482 0.1695 0.4037 0.051 Uiso 1 1 d R
H17B H 1.3311 0.1752 0.3271 0.051 Uiso 1 1 d R
C18 C 0.3970(6) 0.3212(5) 0.4598(3) 0.0369(13) Uani 1 1 d .
H18A H 0.4657 0.2628 0.4244 0.044 Uiso 1 1 d R
H18B H 0.3070 0.3699 0.4407 0.044 Uiso 1 1 d R
O19 O 0.3771(4) 0.2464(3) 0.52620(18) 0.0390(9) Uani 1 1 d .
C20 C 0.2429(6) 0.2717(6) 0.5564(3) 0.0403(14) Uani 1 1 d .
O21 O 0.1388(5) 0.3381(5) 0.5254(2) 0.0784(15) Uani 1 1 d .
C22 C 0.2360(5) 0.2170(5) 0.6342(3) 0.0331(12) Uani 1 1 d .
C23 C 0.1029(6) 0.1922(5) 0.6566(3) 0.0418(14) Uani 1 1 d .
H23A H 0.1112 0.1235 0.6289 0.050 Uiso 1 1 d R
H23B H 0.0182 0.2710 0.6463 0.050 Uiso 1 1 d R
C24 C 0.0907(6) 0.1499(5) 0.7370(3) 0.0408(14) Uani 1 1 d .
H24 H 0.0077 0.1333 0.7505 0.049 Uiso 1 1 d R
C25 C 0.0785(6) 0.2588(5) 0.7807(3) 0.0452(15) Uani 1 1 d .
H25A H 0.0669 0.2347 0.8315 0.054 Uiso 1 1 d R
H25B H -0.0051 0.3385 0.7703 0.054 Uiso 1 1 d R
C26 C 0.2107(6) 0.2841(5) 0.7602(3) 0.0437(14) Uani 1 1 d .
H26 H 0.2026 0.3523 0.7882 0.052 Uiso 1 1 d R
C27 C 0.2228(6) 0.3260(5) 0.6795(3) 0.0402(14) Uani 1 1 d .
H27A H 0.1380 0.4053 0.6700 0.048 Uiso 1 1 d R
H27B H 0.3047 0.3443 0.6655 0.048 Uiso 1 1 d R
C28 C 0.3703(6) 0.0899(5) 0.6508(3) 0.0425(14) Uani 1 1 d .
H28A H 0.4545 0.1047 0.6374 0.051 Uiso 1 1 d R
H28B H 0.3799 0.0205 0.6232 0.051 Uiso 1 1 d R
C29 C 0.3572(6) 0.0485(5) 0.7312(3) 0.0428(14) Uani 1 1 d .
H29 H 0.4409 -0.0314 0.7413 0.051 Uiso 1 1 d R
C30 C 0.2263(6) 0.0235(5) 0.7525(3) 0.0498(16) Uani 1 1 d .
H30A H 0.2353 -0.0461 0.7252 0.060 Uiso 1 1 d R
H30B H 0.2187 -0.0044 0.8029 0.060 Uiso 1 1 d R
C31 C 0.3443(6) 0.1575(6) 0.7748(3) 0.0475(15) Uani 1 1 d .
H31A H 0.3386 0.1304 0.8254 0.057 Uiso 1 1 d R
H31B H 0.4285 0.1726 0.7616 0.057 Uiso 1 1 d R
C32 C 0.2355(5) 0.6075(5) 0.4341(3) 0.0350(13) Uani 1 1 d .
H32A H 0.1900 0.7025 0.4327 0.042 Uiso 1 1 d R
H32B H 0.1686 0.5759 0.4599 0.042 Uiso 1 1 d R
O33 O 0.2779(4) 0.5638(3) 0.36030(17) 0.0361(9) Uani 1 1 d .
C34 C 0.3331(6) 0.6322(6) 0.3117(3) 0.0447(15) Uani 1 1 d .
O35 O 0.3298(5) 0.7354(4) 0.3244(2) 0.0657(14) Uani 1 1 d .
C36 C 0.4036(6) 0.5655(5) 0.2416(3) 0.0363(13) Uani 1 1 d .
C37 C 0.3809(7) 0.4437(5) 0.2362(3) 0.0483(16) Uani 1 1 d .
H37A H 0.2796 0.4709 0.2384 0.058 Uiso 1 1 d R
H37B H 0.4156 0.3809 0.2762 0.058 Uiso 1 1 d R
C38 C 0.4598(7) 0.3823(6) 0.1639(3) 0.0563(18) Uani 1 1 d .
H38 H 0.4444 0.3066 0.1595 0.068 Uiso 1 1 d R
C39 C 0.6203(7) 0.3392(6) 0.1615(3) 0.0545(17) Uani 1 1 d .
H39A H 0.6713 0.2983 0.1171 0.065 Uiso 1 1 d R
H39B H 0.6560 0.2754 0.2009 0.065 Uiso 1 1 d R
C40 C 0.6464(6) 0.4598(6) 0.1669(3) 0.0470(15) Uani 1 1 d .
H40 H 0.7476 0.4327 0.1652 0.056 Uiso 1 1 d R
C41 C 0.5665(6) 0.5227(6) 0.2383(3) 0.0453(15) Uani 1 1 d .
H41A H 0.6025 0.4602 0.2781 0.054 Uiso 1 1 d R
H41B H 0.5811 0.5989 0.2426 0.054 Uiso 1 1 d R
C42 C 0.3491(7) 0.6659(6) 0.1779(3) 0.0486(15) Uani 1 1 d .
H42A H 0.3662 0.7408 0.1819 0.058 Uiso 1 1 d R
H42B H 0.2474 0.6958 0.1798 0.058 Uiso 1 1 d R
C43 C 0.4294(6) 0.6018(6) 0.1071(3) 0.0486(16) Uani 1 1 d .
H43 H 0.3942 0.6653 0.0675 0.058 Uiso 1 1 d R
C44 C 0.5884(6) 0.5601(6) 0.1048(3) 0.0503(16) Uani 1 1 d .
H44A H 0.6383 0.5196 0.0603 0.060 Uiso 1 1 d R
H44B H 0.6052 0.6360 0.1066 0.060 Uiso 1 1 d R
C45 C 0.4042(7) 0.4817(7) 0.1011(3) 0.0618(19) Uani 1 1 d .
H45A H 0.3032 0.5089 0.1019 0.074 Uiso 1 1 d R
H45B H 0.4530 0.4429 0.0560 0.074 Uiso 1 1 d R
C1A C 0.0222(8) -0.0959(9) -0.0442(5) 0.078(2) Uani 1 1 d .
H1A H 0.0356 -0.1623 -0.0751 0.094 Uiso 1 1 d R
C2A C 0.0643(8) -0.1311(8) 0.0226(5) 0.082(2) Uani 1 1 d .
H2A H 0.1112 -0.2234 0.0379 0.099 Uiso 1 1 d R
C3A C 0.0421(9) -0.0359(11) 0.0670(4) 0.084(3) Uani 1 1 d .
H3A H 0.0702 -0.0615 0.1146 0.101 Uiso 1 1 d R
C1B C 0.6175(9) -0.0161(9) -0.0490(4) 0.086(3) Uani 1 1 d .
H1B H 0.6998 -0.0251 -0.0836 0.103 Uiso 1 1 d R
C2B C 0.5244(9) -0.0598(7) -0.0624(4) 0.078(2) Uani 1 1 d .
H2B H 0.5407 -0.1005 -0.1067 0.093 Uiso 1 1 d R
C3B C 0.4075(9) -0.0448(8) -0.0135(4) 0.081(2) Uani 1 1 d .
H3B H 0.3427 -0.0770 -0.0234 0.097 Uiso 1 1 d R
C1C C 1.0892(8) 0.3813(7) -0.0307(4) 0.0647(19) Uani 1 1 d .
H1C H 1.1512 0.2985 -0.0518 0.078 Uiso 1 1 d R
C2C C 1.1067(7) 0.4018(7) 0.0367(4) 0.0637(19) Uani 1 1 d .
H2C H 1.1816 0.3348 0.0623 0.076 Uiso 1 1 d R
C3C C 1.0172(8) 0.5218(7) 0.0674(4) 0.068(2) Uani 1 1 d .
H3C H 1.0284 0.5372 0.1144 0.081 Uiso 1 1 d R

loop_
_atom_site_aniso_label
_atom_site_aniso_U_11
_atom_site_aniso_U_22
_atom_site_aniso_U_33
_atom_site_aniso_U_23
_atom_site_aniso_U_13
_atom_site_aniso_U_12
C1 0.031(3) 0.031(3) 0.032(3) -0.002(2) 0.000(2) -0.013(3)
C2 0.036(3) 0.032(3) 0.034(3) -0.007(2) 0.000(2) -0.018(3)
C3 0.019(3) 0.037(3) 0.033(3) -0.006(2) 0.000(2) -0.010(2)
C4 0.026(3) 0.025(3) 0.047(3) -0.002(2) -0.001(2) -0.005(2)
O5 0.030(2) 0.032(2) 0.041(2) -0.0047(16) -0.0002(17) -0.0078(17)
C6 0.030(3) 0.020(3) 0.042(3) -0.008(2) -0.002(3) -0.007(2)
O7 0.034(2) 0.055(3) 0.045(2) -0.0167(19) 0.0005(19) -0.019(2)
C8 0.029(3) 0.016(3) 0.040(3) -0.005(2) -0.003(2) -0.002(2)
C9 0.037(3) 0.020(3) 0.053(3) -0.008(2) -0.001(3) -0.008(3)
C10 0.041(4) 0.026(3) 0.056(4) -0.013(3) 0.001(3) -0.013(3)
C11 0.042(4) 0.035(3) 0.056(4) -0.001(3) 0.001(3) -0.012(3)
C12 0.040(4) 0.044(3) 0.035(3) -0.006(3) -0.001(3) -0.018(3)
C13 0.041(4) 0.036(3) 0.045(3) -0.001(3) -0.009(3) -0.014(3)
C14 0.029(3) 0.024(3) 0.048(3) -0.007(2) -0.003(3) -0.003(2)
C15 0.028(3) 0.030(3) 0.053(3) -0.007(3) -0.001(3) -0.004(3)
C16 0.038(4) 0.038(3) 0.048(3) -0.011(3) 0.002(3) -0.013(3)
C17 0.034(3) 0.049(4) 0.044(3) -0.010(3) 0.000(3) -0.017(3)
C18 0.036(3) 0.032(3) 0.039(3) 0.001(2) -0.006(3) -0.012(3)
O19 0.033(2) 0.036(2) 0.046(2) 0.0029(17) -0.0039(18) -0.0154(18)
C20 0.022(3) 0.046(4) 0.052(4) -0.013(3) -0.001(3) -0.013(3)
O21 0.034(3) 0.121(4) 0.062(3) 0.020(3) -0.008(2) -0.025(3)
C22 0.028(3) 0.024(3) 0.041(3) -0.007(2) -0.002(2) -0.005(2)
C23 0.030(3) 0.041(3) 0.054(4) -0.006(3) -0.005(3) -0.014(3)
C24 0.034(3) 0.038(3) 0.049(3) -0.008(3) 0.003(3) -0.016(3)
C25 0.041(4) 0.036(3) 0.050(3) -0.006(3) 0.006(3) -0.013(3)
C26 0.046(4) 0.033(3) 0.048(3) -0.005(3) -0.004(3) -0.014(3)
C27 0.037(3) 0.026(3) 0.052(3) -0.006(3) -0.002(3) -0.009(3)
C28 0.036(4) 0.030(3) 0.055(4) -0.009(3) 0.002(3) -0.010(3)
C29 0.034(3) 0.034(3) 0.051(3) -0.004(3) -0.005(3) -0.006(3)
C30 0.052(4) 0.037(3) 0.054(4) -0.008(3) 0.002(3) -0.016(3)
C31 0.042(4) 0.051(4) 0.049(3) -0.001(3) -0.007(3) -0.020(3)
C32 0.030(3) 0.039(3) 0.033(3) -0.006(2) -0.002(2) -0.013(3)
O33 0.037(2) 0.035(2) 0.0309(19) -0.0053(16) -0.0013(16) -0.0125(18)
C34 0.054(4) 0.037(4) 0.036(3) -0.003(3) -0.003(3) -0.015(3)
O35 0.113(4) 0.037(2) 0.047(2) -0.013(2) 0.009(2) -0.036(3)
C36 0.046(4) 0.030(3) 0.032(3) -0.002(2) -0.005(3) -0.016(3)
C37 0.058(4) 0.043(4) 0.046(3) -0.011(3) 0.006(3) -0.027(3)
C38 0.071(5) 0.060(4) 0.050(4) -0.025(3) 0.012(3) -0.040(4)
C39 0.061(5) 0.039(4) 0.054(4) -0.015(3) 0.005(3) -0.015(3)
C40 0.036(4) 0.049(4) 0.048(3) -0.002(3) -0.006(3) -0.013(3)
C41 0.048(4) 0.042(4) 0.042(3) -0.001(3) -0.010(3) -0.015(3)
C42 0.050(4) 0.046(4) 0.038(3) -0.001(3) -0.003(3) -0.012(3)
C43 0.045(4) 0.051(4) 0.038(3) -0.001(3) -0.004(3) -0.011(3)
C44 0.047(4) 0.055(4) 0.047(3) -0.004(3) 0.000(3) -0.022(3)
C45 0.055(4) 0.090(5) 0.042(4) -0.022(4) 0.000(3) -0.030(4)
C1A 0.063(5) 0.086(7) 0.086(6) -0.022(5) 0.002(4) -0.033(5)
C2A 0.071(6) 0.057(5) 0.103(7) 0.013(5) -0.010(5) -0.021(4)
C3A 0.069(6) 0.121(8) 0.065(5) 0.028(6) -0.015(4) -0.051(6)
C1B 0.079(6) 0.121(7) 0.062(5) -0.032(5) 0.024(4) -0.052(6)
C2B 0.084(6) 0.074(5) 0.070(5) -0.021(4) 0.001(5) -0.030(5)
C3B 0.082(6) 0.091(6) 0.077(5) -0.006(5) -0.006(5) -0.045(5)
C1C 0.078(6) 0.061(5) 0.058(4) -0.018(4) 0.000(4) -0.033(4)
C2C 0.061(5) 0.055(4) 0.069(5) -0.006(4) -0.010(4) -0.019(4)
C3C 0.080(6) 0.072(5) 0.052(4) -0.013(4) -0.004(4) -0.033(5)

loop_
_atom_type_symbol
_atom_type_description
_atom_type_scat_dispersion_real
_atom_type_scat_dispersion_imag
_atom_type_scat_source
C C 0.0033 0.0016 'International Tables Vol C Tables 4.2.6.8 and 6.1.1.4'
H H 0.0000 0.0000 'International Tables Vol C Tables 4.2.6.8 and 6.1.1.4'
O O 0.0106 0.0060 'International Tables Vol C Tables 4.2.6.8 and 6.1.1.4'

loop_
_geom_angle_atom_site_label_1
_geom_angle_atom_site_label_2
_geom_angle_atom_site_label_3
_geom_angle
_geom_angle_site_symmetry_1
_geom_angle_site_symmetry_3
C2 C1 C3 120.9(5) . 2_666
C2 C1 C4 120.3(4) . .
C3 C1 C4 118.8(5) 2_666 .
C1 C2 C3 119.8(4) . .
C1 C2 C18 119.0(5) . .
C3 C2 C18 121.1(5) . .
C1 C3 C2 119.3(4) 2_666 .
C1 C3 C32 121.9(5) 2_666 .
C2 C3 C32 118.7(4) . .
O5 C4 C1 109.1(4) . .
O5 C4 H4A 109.4 . .
C1 C4 H4A 109.3 . .
O5 C4 H4B 110.4 . .
C1 C4 H4B 110.1 . .
H4A C4 H4B 108.5 . .
C6 O5 C4 116.1(4) . .
O7 C6 O5 121.4(5) . .
O7 C6 C8 125.8(5) . .
O5 C6 C8 112.7(5) . .
C6 C8 C13 109.8(4) . .
C6 C8 C9 108.3(4) . .
C13 C8 C9 109.6(4) . .
C6 C8 C14 111.9(4) . .
C13 C8 C14 109.2(4) . .
C9 C8 C14 107.9(4) . .
C10 C9 C8 110.0(4) . .
C10 C9 H9A 110.1 . .
C8 C9 H9A 109.4 . .
C10 C9 H9B 109.6 . .
C8 C9 H9B 109.5 . .
H9A C9 H9B 108.3 . .
C9 C10 C11 110.4(5) . .
C9 C10 C17 108.8(4) . .
C11 C10 C17 109.8(4) . .
C9 C10 H10 109.0 . .
C11 C10 H10 109.7 . .
C17 C10 H10 109.2 . .
C12 C11 C10 109.2(4) . .
C12 C11 H11A 110.0 . .
C10 C11 H11A 109.8 . .
C12 C11 H11B 109.3 . .
C10 C11 H11B 109.9 . .
H11A C11 H11B 108.5 . .
C11 C12 C13 109.2(4) . .
C11 C12 C16 109.7(5) . .
C13 C12 C16 109.3(4) . .
C11 C12 H12 110.1 . .
C13 C12 H12 109.9 . .
C16 C12 H12 108.7 . .
C8 C13 C12 110.5(4) . .
C8 C13 H13A 109.5 . .
C12 C13 H13A 109.0 . .
C8 C13 H13B 109.1 . .
C12 C13 H13B 110.3 . .
H13A C13 H13B 108.4 . .
C15 C14 C8 109.2(4) . .
C15 C14 H14A 110.0 . .
C8 C14 H14A 109.4 . .
C15 C14 H14B 110.1 . .
C8 C14 H14B 109.7 . .
H14A C14 H14B 108.4 . .
C16 C15 C14 110.4(5) . .
C16 C15 C17 109.6(4) . .
C14 C15 C17 109.1(4) . .
C16 C15 H15 109.0 . .
C14 C15 H15 109.0 . .
C17 C15 H15 109.7 . .
C15 C16 C12 109.8(4) . .
C15 C16 H16A 109.8 . .
C12 C16 H16A 110.1 . .
C15 C16 H16B 109.6 . .
C12 C16 H16B 109.4 . .
H16A C16 H16B 108.1 . .
C10 C17 C15 108.7(4) . .
C10 C17 H17A 109.9 . .
C15 C17 H17A 110.1 . .
C10 C17 H17B 110.1 . .
C15 C17 H17B 109.6 . .
H17A C17 H17B 108.4 . .
O19 C18 C2 107.4(4) . .
O19 C18 H18A 110.5 . .
C2 C18 H18A 110.1 . .
O19 C18 H18B 109.6 . .
C2 C18 H18B 110.4 . .
H18A C18 H18B 108.9 . .
C20 O19 C18 118.6(4) . .
O21 C20 O19 122.7(5) . .
O21 C20 C22 124.4(5) . .
O19 C20 C22 112.7(5) . .
C20 C22 C23 111.3(4) . .
C20 C22 C28 114.0(4) . .
C23 C22 C28 109.1(4) . .
C20 C22 C27 105.4(4) . .
C23 C22 C27 108.5(4) . .
C28 C22 C27 108.4(4) . .
C24 C23 C22 110.2(4) . .
C24 C23 H23A 109.6 . .
C22 C23 H23A 108.8 . .
C24 C23 H23B 110.1 . .
C22 C23 H23B 109.9 . .
H23A C23 H23B 108.3 . .
C25 C24 C23 109.5(4) . .
C25 C24 C30 108.7(5) . .
C23 C24 C30 109.4(4) . .
C25 C24 H24 110.0 . .
C23 C24 H24 109.7 . .
C30 C24 H24 109.5 . .
C26 C25 C24 110.2(4) . .
C26 C25 H25A 110.6 . .
C24 C25 H25A 110.2 . .
C26 C25 H25B 109.0 . .
C24 C25 H25B 108.7 . .
H25A C25 H25B 108.1 . .
C25 C26 C31 109.5(5) . .
C25 C26 C27 109.0(5) . .
C31 C26 C27 109.0(4) . .
C25 C26 H26 109.7 . .
C31 C26 H26 109.5 . .
C27 C26 H26 110.2 . .
C26 C27 C22 110.5(4) . .
C26 C27 H27A 109.2 . .
C22 C27 H27A 108.7 . .
C26 C27 H27B 110.4 . .
C22 C27 H27B 109.7 . .
H27A C27 H27B 108.3 . .
C29 C28 C22 109.9(4) . .
C29 C28 H28A 109.6 . .
C22 C28 H28A 109.8 . .
C29 C28 H28B 109.6 . .
C22 C28 H28B 109.5 . .
H28A C28 H28B 108.4 . .
C30 C29 C31 109.5(5) . .
C30 C29 C28 109.9(5) . .
C31 C29 C28 109.6(4) . .
C30 C29 H29 108.8 . .
C31 C29 H29 109.3 . .
C28 C29 H29 109.7 . .
C29 C30 C24 109.9(5) . .
C29 C30 H30A 109.2 . .
C24 C30 H30A 109.6 . .
C29 C30 H30B 110.2 . .
C24 C30 H30B 109.9 . .
H30A C30 H30B 108.1 . .
C26 C31 C29 109.8(5) . .
C26 C31 H31A 109.9 . .
C29 C31 H31A 109.5 . .
C26 C31 H31B 110.0 . .
C29 C31 H31B 109.4 . .
H31A C31 H31B 108.2 . .
O33 C32 C3 108.3(4) . .
O33 C32 H32A 109.7 . .
C3 C32 H32A 109.9 . .
O33 C32 H32B 109.9 . .
C3 C32 H32B 110.3 . .
H32A C32 H32B 108.7 . .
C34 O33 C32 116.3(4) . .
O35 C34 O33 122.6(5) . .
O35 C34 C36 123.8(5) . .
O33 C34 C36 113.5(5) . .
C34 C36 C37 113.6(4) . .
C34 C36 C42 109.5(4) . .
C37 C36 C42 110.4(5) . .
C34 C36 C41 106.3(4) . .
C37 C36 C41 108.8(5) . .
C42 C36 C41 108.0(4) . .
C36 C37 C38 109.1(4) . .
C36 C37 H37A 108.4 . .
C38 C37 H37A 109.8 . .
C36 C37 H37B 110.1 . .
C38 C37 H37B 110.8 . .
H37A C37 H37B 108.5 . .
C45 C38 C39 109.4(5) . .
C45 C38 C37 110.6(5) . .
C39 C38 C37 109.2(5) . .
C45 C38 H38 108.7 . .
C39 C38 H38 109.3 . .
C37 C38 H38 109.7 . .
C38 C39 C40 109.7(5) . .
C38 C39 H39A 110.1 . .
C40 C39 H39A 109.6 . .
C38 C39 H39B 109.5 . .
C40 C39 H39B 109.9 . .
H39A C39 H39B 108.1 . .
C44 C40 C41 109.0(5) . .
C44 C40 C39 109.3(5) . .
C41 C40 C39 109.0(5) . .
C44 C40 H40 110.0 . .
C41 C40 H40 109.9 . .
C39 C40 H40 109.7 . .
C40 C41 C36 110.1(4) . .
C40 C41 H41A 109.8 . .
C36 C41 H41A 109.3 . .
C40 C41 H41B 110.2 . .
C36 C41 H41B 109.1 . .
H41A C41 H41B 108.3 . .
C43 C42 C36 109.5(5) . .
C43 C42 H42A 109.7 . .
C36 C42 H42A 108.9 . .
C43 C42 H42B 111.0 . .
C36 C42 H42B 109.3 . .
H42A C42 H42B 108.4 . .
C44 C43 C42 109.6(5) . .
C44 C43 C45 109.9(5) . .
C42 C43 C45 109.8(5) . .
C44 C43 H43 109.1 . .
C42 C43 H43 108.9 . .
C45 C43 H43 109.5 . .
C43 C44 C40 110.0(5) . .
C43 C44 H44A 109.2 . .
C40 C44 H44A 108.5 . .
C43 C44 H44B 110.3 . .
C40 C44 H44B 110.8 . .
H44A C44 H44B 108.1 . .
C38 C45 C43 109.1(5) . .
C38 C45 H45A 110.0 . .
C43 C45 H45A 109.6 . .
C38 C45 H45B 110.4 . .
C43 C45 H45B 109.6 . .
H45A C45 H45B 108.2 . .
C2A C1A C3A 119.5(7) . 2
C2A C1A H1A 120.4 . .
C3A C1A H1A 120.2 2 .
C1A C2A C3A 120.0(7) . .
C1A C2A H2A 119.2 . .
C3A C2A H2A 120.8 . .
C2A C3A C1A 120.5(7) . 2
C2A C3A H3A 119.5 . .
C1A C3A H3A 119.9 2 .
C2B C1B C3B 119.8(7) . 2_655
C2B C1B H1B 120.6 . .
C3B C1B H1B 119.5 2_655 .
C1B C2B C3B 120.0(7) . .
C1B C2B H2B 119.8 . .
C3B C2B H2B 120.1 . .
C2B C3B C1B 120.1(7) . 2_655
C2B C3B H3B 119.3 . .
C1B C3B H3B 120.6 2_655 .
C3C C1C C2C 120.4(6) 2_765 .
C3C C1C H1C 119.9 2_765 .
C2C C1C H1C 119.7 . .
C1C C2C C3C 119.8(7) . .
C1C C2C H2C 120.6 . .
C3C C2C H2C 119.5 . .
C1C C3C C2C 119.8(6) 2_765 .
C1C C3C H3C 119.7 2_765 .
C2C C3C H3C 120.6 . .

loop_
_geom_bond_atom_site_label_1
_geom_bond_atom_site_label_2
_geom_bond_distance
_geom_bond_site_symmetry_2
C1 C2 1.407(7) .
C1 C3 1.408(7) 2_666
C1 C4 1.539(7) .
C2 C3 1.413(7) .
C2 C18 1.517(7) .
C3 C1 1.408(7) 2_666
C3 C32 1.499(7) .
C4 O5 1.455(6) .
C4 H4A 0.9600 .
C4 H4B 0.9600 .
O5 C6 1.353(6) .
C6 O7 1.209(6) .
C6 C8 1.495(7) .
C8 C13 1.525(7) .
C8 C9 1.535(7) .
C8 C14 1.557(7) .
C9 C10 1.524(7) .
C9 H9A 0.9600 .
C9 H9B 0.9600 .
C10 C11 1.533(7) .
C10 C17 1.539(7) .
C10 H10 0.9600 .
C11 C12 1.525(7) .
C11 H11A 0.9600 .
C11 H11B 0.9600 .
C12 C13 1.529(7) .
C12 C16 1.529(7) .
C12 H12 0.9600 .
C13 H13A 0.9600 .
C13 H13B 0.9599 .
C14 C15 1.525(7) .
C14 H14A 0.9600 .
C14 H14B 0.9599 .
C15 C16 1.521(7) .
C15 C17 1.543(7) .
C15 H15 0.9600 .
C16 H16A 0.9600 .
C16 H16B 0.9600 .
C17 H17A 0.9601 .
C17 H17B 0.9599 .
C18 O19 1.452(6) .
C18 H18A 0.9600 .
C18 H18B 0.9600 .
O19 C20 1.339(6) .
C20 O21 1.210(6) .
C20 C22 1.514(7) .
C22 C23 1.529(7) .
C22 C28 1.535(7) .
C22 C27 1.538(7) .
C23 C24 1.526(7) .
C23 H23A 0.9601 .
C23 H23B 0.9601 .
C24 C25 1.522(7) .
C24 C30 1.534(8) .
C24 H24 0.9600 .
C25 C26 1.519(7) .
C25 H25A 0.9601 .
C25 H25B 0.9600 .
C26 C31 1.520(7) .
C26 C27 1.529(7) .
C26 H26 0.9601 .
C27 H27A 0.9600 .
C27 H27B 0.9600 .
C28 C29 1.523(7) .
C28 H28A 0.9600 .
C28 H28B 0.9600 .
C29 C30 1.506(8) .
C29 C31 1.520(7) .
C29 H29 0.9600 .
C30 H30A 0.9602 .
C30 H30B 0.9600 .
C31 H31A 0.9599 .
C31 H31B 0.9599 .
C32 O33 1.465(5) .
C32 H32A 0.9600 .
C32 H32B 0.9599 .
O33 C34 1.345(6) .
C34 O35 1.211(6) .
C34 C36 1.511(7) .
C36 C37 1.524(7) .
C36 C42 1.531(7) .
C36 C41 1.546(7) .
C37 C38 1.538(7) .
C37 H37A 0.9600 .
C37 H37B 0.9600 .
C38 C45 1.515(9) .
C38 C39 1.524(8) .
C38 H38 0.9600 .
C39 C40 1.533(8) .
C39 H39A 0.9600 .
C39 H39B 0.9601 .
C40 C44 1.515(8) .
C40 C41 1.530(7) .
C40 H40 0.9600 .
C41 H41A 0.9599 .
C41 H41B 0.9600 .
C42 C43 1.525(7) .
C42 H42A 0.9600 .
C42 H42B 0.9600 .
C43 C44 1.511(8) .
C43 C45 1.525(8) .
C43 H43 0.9601 .
C44 H44A 0.9600 .
C44 H44B 0.9599 .
C45 H45A 0.9599 .
C45 H45B 0.9600 .
C1A C2A 1.356(10) .
C1A C3A 1.375(11) 2
C1A H1A 0.9599 .
C2A C3A 1.366(11) .
C2A H2A 0.9600 .
C3A C1A 1.375(11) 2
C3A H3A 0.9598 .
C1B C2B 1.352(10) .
C1B C3B 1.372(10) 2_655
C1B H1B 0.9600 .
C2B C3B 1.357(10) .
C2B H2B 0.9600 .
C3B C1B 1.372(10) 2_655
C3B H3B 0.9599 .
C1C C3C 1.374(9) 2_765
C1C C2C 1.378(8) .
C1C H1C 0.9600 .
C2C C3C 1.392(9) .
C2C H2C 0.9599 .
C3C C1C 1.374(9) 2_765
C3C H3C 0.9601 .
